data_1518271
loop_
_publ_author_name
'Li, Lei'
'Guo, Jing-Yao'
'Liu, Xing-Guo'
'Chen, Su'
'Wang, Yong'
'Tan, Bin'
'Liu, Xin-Yuan'

_publ_section_title
;
 Amide groups switch selectivity: C-H trifluoromethylation of
 \a,\b-unsaturated amides and subsequent asymmetric transformation.
;
_journal_issue 22
_journal_name_full 'Organic letters'
_journal_page_first 6032
_journal_page_last 6035
_journal_paper_doi 10.1021/ol503067g
_journal_volume 16
_journal_year 2014
_chemical_formula_moiety 'C8 H8 F3 N O3'
_chemical_formula_sum 'C8 H8 F3 N O3'
_chemical_formula_weight 223.15
_space_group_IT_number 14
_symmetry_cell_setting monoclinic
_symmetry_Int_Tables_number 14
_symmetry_space_group_name_Hall '-P 2ybc'
_symmetry_space_group_name_H-M 'P 1 21/c 1'
_atom_sites_solution_hydrogens geom
_atom_sites_solution_primary direct
_atom_sites_solution_secondary difmap
_cell_angle_alpha 90.0000
_cell_angle_beta 96.926(7)
_cell_angle_gamma 90.0000
_cell_formula_units_Z 4
_cell_length_a 8.9671(4)
_cell_length_b 5.4454(2)
_cell_length_c 19.6033(13)
_cell_measurement_reflns_used 2867
_cell_measurement_temperature 293
_cell_measurement_theta_max 68.20
_cell_measurement_theta_min 7.10
_cell_volume 950.23(8)
_computing_cell_refinement 'CrystalClear-SM Auto 2.0 r4'
_computing_data_collection 'CrystalClear-SM Auto 2.0 r4 (Rigaku, 2009)'
_computing_data_reduction 'CrystalClear-SM Auto 2.0 r4'
_computing_molecular_graphics 'CrystalStructure 4.0'
_computing_publication_material 'CrystalStructure 4.0 (Rigaku, 2009)'
_computing_structure_refinement 'SHELXL97 (Sheldrick, 1997)'
_computing_structure_solution 'SHELXS97 (Sheldrick, 1997)'
_diffrn_ambient_temperature 293
_diffrn_measured_fraction_theta_full 0.979
_diffrn_measured_fraction_theta_max 0.979
_diffrn_measurement_device_type 'Rigaku Saturn70 CCD'
_diffrn_measurement_method \w
_diffrn_radiation_type 'Cu K\a'
_diffrn_radiation_wavelength 1.54187
_diffrn_reflns_av_R_equivalents 0.0968
_diffrn_reflns_limit_h_max 10
_diffrn_reflns_limit_h_min -10
_diffrn_reflns_limit_k_max 6
_diffrn_reflns_limit_k_min -6
_diffrn_reflns_limit_l_max 23
_diffrn_reflns_limit_l_min -22
_diffrn_reflns_number 5294
_diffrn_reflns_theta_full 68.24
_diffrn_reflns_theta_max 68.24
_diffrn_standards_number 0
_exptl_absorpt_coefficient_mu 1.393
_exptl_absorpt_correction_T_max 0.870
_exptl_absorpt_correction_T_min 0.508
_exptl_absorpt_correction_type multi-scan
_exptl_absorpt_process_details 'Jacobson, R. (1998) Private communication'
_exptl_crystal_colour colorless
_exptl_crystal_density_diffrn 1.560
_exptl_crystal_density_method 'not measured'
_exptl_crystal_description prism
_exptl_crystal_F_000 456.00
_exptl_crystal_size_max 0.30
_exptl_crystal_size_mid 0.15
_exptl_crystal_size_min 0.10
_refine_diff_density_max 0.480
_refine_diff_density_min -0.350
_refine_ls_extinction_coef 0.017(4)
_refine_ls_extinction_method SHELXL
_refine_ls_goodness_of_fit_ref 1.397
_refine_ls_hydrogen_treatment mixed
_refine_ls_number_parameters 145
_refine_ls_number_reflns 1704
_refine_ls_number_restraints 0
_refine_ls_R_factor_gt 0.0963
_refine_ls_shift/su_max 0.000
_refine_ls_structure_factor_coef Fsqd
_refine_ls_weighting_details 'w = 1/[\s^2^(Fo^2^)+(0.1000P)^2^+0.0000P] where P=(Fo^2^+2Fc^2^)/3'
_refine_ls_weighting_scheme calc
_refine_ls_wR_factor_ref 0.2951
_reflns_number_gt 804
_reflns_number_total 1704
_reflns_threshold_expression F^2^>2.0\s(F^2^)
_cod_data_source_file ol503067g_si_002.cif
_cod_data_source_block '__liuxinyuan20140519'
_cod_depositor_comments 'Adding full bibliography for 1518270--1518271.cif.'
_cod_database_code 1518271

loop_
_symmetry_equiv_pos_site_id
_symmetry_equiv_pos_as_xyz
1 +X,+Y,+Z
2 -X,1/2+Y,1/2-Z
3 -X,-Y,-Z
4 +X,1/2-Y,1/2+Z

loop_
_atom_site_label
_atom_site_type_symbol
_atom_site_fract_x
_atom_site_fract_y
_atom_site_fract_z
_atom_site_U_iso_or_equiv
_atom_site_adp_type
_atom_site_occupancy
_atom_site_symmetry_multiplicity
_atom_site_calc_flag
_atom_site_refinement_flags
F(1A) F 0.3019(14) 0.0828(14) 1.0177(3) 0.265(7) Uani 1.00 1 d .
F(1B) F 0.1437(10) 0.3109(18) 1.0097(3) 0.250(7) Uani 1.00 1 d .
F(1C) F 0.3461(11) 0.4364(16) 1.0198(3) 0.253(6) Uani 1.00 1 d .
O(1) O 0.1325(5) 0.3489(8) 0.7682(2) 0.091(3) Uani 1.00 1 d .
O(2) O 0.4035(4) -0.2269(7) 0.8407(2) 0.082(3) Uani 1.00 1 d .
O(3) O 0.4046(4) -0.2973(7) 0.7286(2) 0.082(3) Uani 1.00 1 d .
N(1) N 0.2567(4) -0.0001(8) 0.7570(2) 0.067(3) Uani 1.00 1 d .
C(1) C 0.2700(10) 0.2752(17) 0.9873(4) 0.107(6) Uani 1.00 1 d .
C(2) C 0.2640(7) 0.2807(11) 0.9142(3) 0.077(4) Uani 1.00 1 d .
C(3) C 0.1936(6) 0.1255(11) 0.8715(3) 0.071(3) Uani 1.00 1 d .
C(4) C 0.0975(7) -0.0896(13) 0.8882(3) 0.098(6) Uani 1.00 1 d .
C(5) C 0.1916(6) 0.1706(12) 0.7958(3) 0.070(4) Uani 1.00 1 d .
C(6) C 0.2465(8) 0.0181(13) 0.6831(3) 0.079(4) Uani 1.00 1 d .
C(7) C 0.3312(8) -0.2089(12) 0.6652(3) 0.093(5) Uani 1.00 1 d .
C(8) C 0.3583(6) -0.1800(11) 0.7821(3) 0.070(3) Uani 1.00 1 d .
H(2) H 0.3155 0.4073 0.8954 0.093 Uiso 1.00 1 calc R
H(4A) H 0.1319 -0.1490 0.9335 0.118 Uiso 1.00 1 calc R
H(4B) H 0.1048 -0.2184 0.8554 0.118 Uiso 1.00 1 calc R
H(4C) H -0.0053 -0.0377 0.8864 0.118 Uiso 1.00 1 calc R
H(7A) H 0.2624 -0.3313 0.6436 0.111 Uiso 1.00 1 calc R
H(7B) H 0.4037 -0.1682 0.6341 0.111 Uiso 1.00 1 calc R
H(6A) H 0.140(7) 0.024(11) 0.657(3) 0.098(18) Uiso 1.00 1 d .
H(6B) H 0.312(7) 0.132(13) 0.667(3) 0.11(2) Uiso 1.00 1 d .

loop_
_atom_site_aniso_label
_atom_site_aniso_U_11
_atom_site_aniso_U_22
_atom_site_aniso_U_33
_atom_site_aniso_U_12
_atom_site_aniso_U_13
_atom_site_aniso_U_23
F(1A) 0.5(5) 0.1800 0.0668 0.0827 -0.0042 0.0220
F(1B) 0.2(5) 0.4493 0.1114 -0.0007 0.0828 0.0037
F(1C) 0.4(5) 0.2990 0.0757 -0.2002 0.0344 -0.0390
O(1) 0.1(3) 0.0909 0.0795 0.0178 0.0024 0.0065
O(2) 0.1(2) 0.0898 0.0780 0.0100 0.0039 0.0160
O(3) 0.1(2) 0.0832 0.0812 0.0095 0.0137 -0.0041
N(1) 0.1(2) 0.0776 0.0587 0.0069 0.0072 0.0039
C(1) 0.1(4) 0.1377 0.0722 -0.0237 0.0166 0.0089
C(2) 0.1(3) 0.0887 0.0590 -0.0084 0.0108 0.0016
C(3) 0.1(2) 0.0848 0.0639 -0.0005 0.0079 0.0006
C(4) 0.1(5) 0.1166 0.0936 -0.0324 0.0250 0.0065
C(5) 0.1(3) 0.0772 0.0701 0.0054 0.0024 0.0041
C(6) 0.1(4) 0.0961 0.0578 0.0027 0.0108 0.0055
C(7) 0.1(4) 0.1088 0.0705 0.0138 0.0145 -0.0019
C(8) 0.1(3) 0.0761 0.0688 0.0008 0.0093 0.0052

loop_
_atom_type_symbol
_atom_type_description
_atom_type_scat_dispersion_real
_atom_type_scat_dispersion_imag
_atom_type_scat_source
C C 0.018 0.009
;
International Tables for Crystallography
(1992, Vol. C, Tables 4.2.6.8 and 6.1.1.4)
;
H H 0.000 0.000
;
International Tables for Crystallography
(1992, Vol. C, Table 6.1.1.4)
;
F F 0.073 0.053
;
International Tables for Crystallography
(1992, Vol. C, Tables 4.2.6.8 and 6.1.1.4)
;
N N 0.031 0.018
;
International Tables for Crystallography
(1992, Vol. C, Tables 4.2.6.8 and 6.1.1.4)
;
O O 0.049 0.032
;
International Tables for Crystallography
(1992, Vol. C, Tables 4.2.6.8 and 6.1.1.4)
;

loop_
_geom_angle_atom_site_label_1
_geom_angle_atom_site_label_2
_geom_angle_atom_site_label_3
_geom_angle
_geom_angle_publ_flag
C(7) O(3) C(8) 111.7(4) yes
C(5) N(1) C(6) 122.0(5) yes
C(5) N(1) C(8) 125.8(4) yes
C(6) N(1) C(8) 111.4(5) yes
F(1A) C(1) F(1B) 97.3(9) yes
F(1A) C(1) F(1C) 105.9(8) yes
F(1A) C(1) C(2) 119.1(8) yes
F(1B) C(1) F(1C) 99.8(8) yes
F(1B) C(1) C(2) 114.5(7) yes
F(1C) C(1) C(2) 117.0(8) yes
C(1) C(2) C(3) 126.2(6) yes
C(2) C(3) C(4) 127.5(5) yes
C(2) C(3) C(5) 118.6(5) yes
C(4) C(3) C(5) 113.6(5) yes
O(1) C(5) N(1) 119.3(5) yes
O(1) C(5) C(3) 121.9(5) yes
N(1) C(5) C(3) 118.8(5) yes
N(1) C(6) C(7) 101.8(5) yes
O(3) C(7) C(6) 105.5(5) yes
O(2) C(8) O(3) 123.3(5) yes
O(2) C(8) N(1) 128.6(5) yes
O(3) C(8) N(1) 108.1(5) yes
C(1) C(2) H(2) 116.915 yes
C(3) C(2) H(2) 116.892 yes
C(3) C(4) H(4A) 109.472 yes
C(3) C(4) H(4B) 109.475 yes
C(3) C(4) H(4C) 109.474 yes
H(4A) C(4) H(4B) 109.471 yes
H(4A) C(4) H(4C) 109.469 yes
H(4B) C(4) H(4C) 109.467 yes
N(1) C(6) H(6A) 116(4) yes
N(1) C(6) H(6B) 114(4) yes
C(7) C(6) H(6A) 112(3) yes
C(7) C(6) H(6B) 97(4) yes
H(6A) C(6) H(6B) 114(5) yes
O(3) C(7) H(7A) 110.644 yes
O(3) C(7) H(7B) 110.647 yes
C(6) C(7) H(7A) 110.645 yes
C(6) C(7) H(7B) 110.642 yes
H(7A) C(7) H(7B) 108.763 yes

loop_
_geom_bond_atom_site_label_1
_geom_bond_atom_site_label_2
_geom_bond_distance
_geom_bond_publ_flag
F(1A) C(1) 1.223(8) yes
F(1B) C(1) 1.278(12) yes
F(1C) C(1) 1.240(20) yes
O(1) C(5) 1.203(5) yes
O(2) C(8) 1.199(6) yes
O(3) C(7) 1.419(5) yes
O(3) C(8) 1.337(8) yes
N(1) C(5) 1.375(8) yes
N(1) C(6) 1.443(7) yes
N(1) C(8) 1.387(4) yes
C(1) C(2) 1.426(13) yes
C(2) C(3) 1.299(14) yes
C(3) C(4) 1.514(11) yes
C(3) C(5) 1.502(8) yes
C(6) C(7) 1.514(9) yes
C(2) H(2) 0.930 yes
C(4) H(4A) 0.960 yes
C(4) H(4B) 0.960 yes
C(4) H(4C) 0.960 yes
C(6) H(6A) 1.03(9) yes
C(6) H(6B) 0.93(11) yes
C(7) H(7A) 0.970 yes
C(7) H(7B) 0.970 yes

loop_
_geom_contact_atom_site_label_1
_geom_contact_atom_site_label_2
_geom_contact_distance
_geom_contact_publ_flag
_geom_contact_site_symmetry_2
F(1A) C(3) 2.923(11) yes .
F(1A) C(4) 3.093(19) yes .
F(1B) C(3) 2.975(12) yes .
F(1B) C(4) 3.219(18) yes .
F(1C) C(3) 3.497(18) yes .
O(1) C(2) 2.985(6) yes .
O(1) C(4) 3.393(6) yes .
O(1) C(6) 2.736(9) yes .
O(1) C(8) 3.512(5) yes .
O(2) C(2) 3.423(7) yes .
O(2) C(3) 2.804(6) yes .
O(2) C(4) 3.094(7) yes .
O(2) C(5) 2.944(4) yes .
O(2) C(6) 3.501(5) yes .
O(2) C(7) 3.425(7) yes .
O(3) C(5) 3.533(7) yes .
N(1) C(2) 3.435(9) yes .
N(1) C(4) 3.128(8) yes .
C(1) C(4) 3.06(2) yes .
C(3) C(8) 2.939(10) yes .
C(4) C(8) 3.348(9) yes .
F(1A) F(1C) 3.542(11) yes 1_545
F(1A) C(7) 3.520(11) yes 4_545
F(1B) F(1B) 3.285(14) yes 3_567
F(1B) C(4) 3.34(2) yes 3_557
F(1B) C(6) 3.538(17) yes 4_555
F(1C) F(1A) 3.542(14) yes 1_565
F(1C) F(1C) 3.04(3) yes 3_667
F(1C) O(2) 3.512(16) yes 3_657
F(1C) C(6) 3.435(8) yes 4_555
F(1C) C(7) 3.231(17) yes 4_555
O(1) O(2) 3.526(11) yes 1_565
O(1) O(3) 3.275(8) yes 1_565
O(1) N(1) 3.562(14) yes 2_556
O(1) C(4) 3.499(18) yes 2_556
O(1) C(5) 3.494(16) yes 2_556
O(1) C(8) 3.259(10) yes 1_565
O(2) F(1C) 3.512(15) yes 3_657
O(2) O(1) 3.526(9) yes 1_545
O(2) O(3) 3.293(8) yes 2_656
O(2) C(2) 3.357(7) yes 1_545
O(2) C(6) 3.514(16) yes 2_646
O(2) C(7) 3.554(13) yes 2_646
O(3) O(1) 3.275(7) yes 1_545
O(3) O(2) 3.293(4) yes 2_646
O(3) O(3) 3.270(7) yes 2_646
O(3) O(3) 3.270(7) yes 2_656
O(3) N(1) 3.212(12) yes 2_646
O(3) C(6) 3.53(2) yes 2_646
O(3) C(8) 3.002(10) yes 2_646
N(1) O(1) 3.562(16) yes 2_546
N(1) O(3) 3.212(15) yes 2_656
C(2) O(2) 3.357(9) yes 1_565
C(4) F(1B) 3.343(20) yes 3_557
C(4) O(1) 3.50(2) yes 2_546
C(5) O(1) 3.49(2) yes 2_546
C(6) F(1B) 3.538(7) yes 4_554
C(6) F(1C) 3.435(9) yes 4_554
C(6) O(2) 3.51(2) yes 2_656
C(6) O(3) 3.53(3) yes 2_656
C(7) F(1A) 3.52(2) yes 4_544
C(7) F(1C) 3.231(8) yes 4_554
C(7) O(2) 3.55(2) yes 2_656
C(8) O(1) 3.259(13) yes 1_545
C(8) O(3) 3.002(17) yes 2_656
F(1A) H(2) 2.9927 yes .
F(1A) H(4A) 2.4571 yes .
F(1A) H(4C) 3.5960 yes .
F(1B) H(2) 2.9153 yes .
F(1B) H(4A) 2.9118 yes .
F(1B) H(4C) 3.2327 yes .
F(1C) H(2) 2.4253 yes .
O(1) H(2) 2.8330 yes .
O(1) H(4B) 3.5532 yes .
O(1) H(4C) 3.4667 yes .
O(1) H(6A) 2.81(7) yes .
O(1) H(6B) 2.94(5) yes .
O(2) H(4A) 3.2385 yes .
O(2) H(4B) 2.7288 yes .
O(3) H(6A) 3.14(5) yes .
O(3) H(6B) 2.71(5) yes .
N(1) H(2) 3.4962 yes .
N(1) H(4B) 2.7613 yes .
N(1) H(7A) 2.8671 yes .
N(1) H(7B) 3.0239 yes .
C(1) H(4A) 2.7692 yes .
C(1) H(4C) 3.4245 yes .
C(2) H(4A) 2.6702 yes .
C(2) H(4B) 3.2185 yes .
C(2) H(4C) 2.9691 yes .
C(4) H(2) 3.3308 yes .
C(5) H(2) 2.4875 yes .
C(5) H(4A) 3.3094 yes .
C(5) H(4B) 2.5837 yes .
C(5) H(4C) 2.8836 yes .
C(5) H(6A) 2.82(7) yes .
C(5) H(6B) 2.86(5) yes .
C(8) H(4B) 2.8386 yes .
C(8) H(7A) 2.8686 yes .
C(8) H(7B) 2.9798 yes .
C(8) H(6A) 3.15(6) yes .
C(8) H(6B) 2.81(4) yes .
H(2) H(4A) 3.5694 yes .
H(7A) H(6A) 2.2574 yes .
H(7A) H(6B) 2.5965 yes .
H(7B) H(6A) 2.6748 yes .
H(7B) H(6B) 1.9783 yes .
F(1A) H(4C) 3.4451 yes 3_557
F(1A) H(7A) 2.8808 yes 4_545
F(1A) H(7B) 3.2605 yes 4_545
F(1A) H(6B) 3.31(5) yes 4_555
F(1B) H(4A) 3.2947 yes 1_565
F(1B) H(4A) 2.9640 yes 3_557
F(1B) H(4C) 2.9171 yes 3_557
F(1B) H(6A) 3.03(4) yes 4_555
F(1B) H(6B) 3.29(6) yes 4_555
F(1C) H(2) 3.3882 yes 3_667
F(1C) H(4A) 3.2963 yes 1_565
F(1C) H(7A) 3.3941 yes 4_555
F(1C) H(7B) 2.5693 yes 4_555
F(1C) H(6A) 3.45(6) yes 4_555
F(1C) H(6B) 2.97(5) yes 4_555
O(1) H(4B) 2.9387 yes 1_565
O(1) H(4B) 3.0474 yes 2_556
O(1) H(4C) 3.1683 yes 2_556
O(1) H(7A) 3.3226 yes 1_565
O(1) H(6A) 3.14(10) yes 2_556
O(2) H(2) 2.4384 yes 1_545
O(2) H(7B) 2.9664 yes 2_646
O(2) H(7B) 3.5043 yes 2_656
O(2) H(6B) 2.69(13) yes 2_646
O(3) H(6B) 3.40(11) yes 1_545
O(3) H(6B) 3.08(12) yes 2_646
C(1) H(4A) 3.4871 yes 1_565
C(1) H(6B) 3.54(5) yes 4_555
C(2) H(4A) 3.3614 yes 1_565
C(2) H(4B) 3.2275 yes 1_565
C(2) H(7B) 3.2451 yes 2_656
C(4) H(2) 3.3588 yes 1_545
C(4) H(7A) 3.5064 yes 2_556
C(4) H(6A) 3.05(6) yes 2_546
C(6) H(4B) 3.4609 yes 2_556
C(6) H(4C) 3.4175 yes 2_556
C(7) H(2) 3.5727 yes 2_646
C(7) H(4C) 3.4723 yes 2_546
C(7) H(6B) 3.59(9) yes 1_545
C(8) H(2) 3.2151 yes 1_545
C(8) H(6B) 3.17(14) yes 2_646
H(2) F(1C) 3.3882 yes 3_667
H(2) O(2) 2.4384 yes 1_565
H(2) C(4) 3.3588 yes 1_565
H(2) C(7) 3.5727 yes 2_656
H(2) C(8) 3.2151 yes 1_565
H(2) H(4A) 3.0658 yes 1_565
H(2) H(4B) 2.8256 yes 1_565
H(2) H(7B) 2.6825 yes 2_656
H(4A) F(1B) 3.2947 yes 1_545
H(4A) F(1B) 2.9640 yes 3_557
H(4A) F(1C) 3.2963 yes 1_545
H(4A) C(1) 3.4871 yes 1_545
H(4A) C(2) 3.3614 yes 1_545
H(4A) H(2) 3.0658 yes 1_545
H(4A) H(6A) 3.3501 yes 2_546
H(4B) O(1) 2.9387 yes 1_545
H(4B) O(1) 3.0474 yes 2_546
H(4B) C(2) 3.2275 yes 1_545
H(4B) C(6) 3.4609 yes 2_546
H(4B) H(2) 2.8256 yes 1_545
H(4B) H(6A) 2.5908 yes 2_546
H(4C) F(1A) 3.4451 yes 3_557
H(4C) F(1B) 2.9171 yes 3_557
H(4C) O(1) 3.1683 yes 2_546
H(4C) C(6) 3.4175 yes 2_546
H(4C) C(7) 3.4723 yes 2_556
H(4C) H(7A) 2.5688 yes 2_556
H(4C) H(6A) 2.7627 yes 2_546
H(4C) H(6A) 3.3622 yes 2_556
H(4C) H(6B) 3.3479 yes 2_546
H(7A) F(1A) 2.8808 yes 4_544
H(7A) F(1C) 3.3941 yes 4_554
H(7A) O(1) 3.3226 yes 1_545
H(7A) C(4) 3.5064 yes 2_546
H(7A) H(4C) 2.5688 yes 2_546
H(7A) H(6B) 2.9823 yes 1_545
H(7B) F(1A) 3.2605 yes 4_544
H(7B) F(1C) 2.5693 yes 4_554
H(7B) O(2) 3.5043 yes 2_646
H(7B) O(2) 2.9664 yes 2_656
H(7B) C(2) 3.2451 yes 2_646
H(7B) H(2) 2.6825 yes 2_646
H(6A) F(1B) 3.03(6) yes 4_554
H(6A) F(1C) 3.45(6) yes 4_554
H(6A) O(1) 3.14(13) yes 2_546
H(6A) C(4) 3.05(6) yes 2_556
H(6A) H(4A) 3.3501 yes 2_556
H(6A) H(4B) 2.5908 yes 2_556
H(6A) H(4C) 3.3622 yes 2_546
H(6A) H(4C) 2.7627 yes 2_556
H(6B) F(1A) 3.31(5) yes 4_554
H(6B) F(1B) 3.29(13) yes 4_554
H(6B) F(1C) 2.97(11) yes 4_554
H(6B) O(2) 2.69(18) yes 2_656
H(6B) O(3) 3.4(2) yes 1_565
H(6B) O(3) 3.08(20) yes 2_656
H(6B) C(1) 3.54(9) yes 4_554
H(6B) C(7) 3.59(15) yes 1_565
H(6B) C(8) 3.2(2) yes 2_656
H(6B) H(4C) 3.3479 yes 2_556
H(6B) H(7A) 2.9823 yes 1_565

loop_
_geom_torsion_atom_site_label_1
_geom_torsion_atom_site_label_2
_geom_torsion_atom_site_label_3
_geom_torsion_atom_site_label_4
_geom_torsion
_geom_torsion_publ_flag
C(7) O(3) C(8) O(2) 178.9(5) no
C(7) O(3) C(8) N(1) -2.7(6) no
C(8) O(3) C(7) C(6) 9.6(7) no
C(5) N(1) C(6) C(7) -179.0(5) no
C(6) N(1) C(5) O(1) -4.8(8) no
C(6) N(1) C(5) C(3) 173.9(5) no
C(5) N(1) C(8) O(2) 3.0(9) no
C(5) N(1) C(8) O(3) -175.3(5) no
C(8) N(1) C(5) O(1) 163.5(5) no
C(8) N(1) C(5) C(3) -17.8(8) no
C(6) N(1) C(8) O(2) 172.4(6) no
C(6) N(1) C(8) O(3) -5.9(6) no
C(8) N(1) C(6) C(7) 11.1(6) no
F(1A) C(1) C(2) C(3) 49.0(12) no
F(1B) C(1) C(2) C(3) -65.4(11) no
F(1C) C(1) C(2) C(3) 178.4(8) no
C(1) C(2) C(3) C(4) 2.5(11) no
C(1) C(2) C(3) C(5) 176.0(6) no
C(2) C(3) C(5) O(1) -63.4(8) no
C(2) C(3) C(5) N(1) 117.9(6) no
C(4) C(3) C(5) O(1) 111.0(7) no
C(4) C(3) C(5) N(1) -67.7(6) no
N(1) C(6) C(7) O(3) -12.0(6) no
